data_1574947
loop_
_publ_author_name
'Song, Yanqing'
'Tsuji, Yuta'
'Sugimoto, Kunihisa'
'Kikuchi, Takashi'
'Shi, Yuxin'
'Murakami, Yusuke'
'Hiramatsu, Kotaro'
'Le Ouay, Benjamin'
'Ohba, Masaaki'
'Ohtani, Ryo'

_publ_section_title
;
 A ferroelectric proton conductor with colossal polarization induced by
 in-plane symmetry breaking in a two-dimensional coordination polymer.
;
_journal_issue 29
_journal_name_full 'Chemical science'
_journal_page_first 13413
_journal_page_last 13421
_journal_paper_doi 10.1039/d4sc08700c
_journal_volume 16
_journal_year 2025
_chemical_formula_moiety 'C38 H28 Mn2 N10 O4 Re'
_chemical_formula_sum 'C38 H28 Mn2 N10 O4 Re'
_chemical_formula_weight 984.78
_space_group_crystal_system tetragonal
_space_group_IT_number 85
_space_group_name_Hall '-P 4a'
_space_group_name_H-M_alt 'P 4/n :2'
_atom_sites_solution_hydrogens geom
_audit_creation_date 2024-11-19
_audit_creation_method
;
Olex2 1.5
(compiled 2024.02.16 svn.r378c4104 for OlexSys, GUI svn.r6928)
;
_audit_update_record
;
2024-12-16 deposited with the CCDC.	2025-06-02 downloaded from the CCDC.
;
_cell_angle_alpha 90
_cell_angle_beta 90
_cell_angle_gamma 90
_cell_formula_units_Z 4
_cell_length_a 14.3878(3)
_cell_length_b 14.3878(3)
_cell_length_c 18.1690(6)
_cell_measurement_reflns_used 10987
_cell_measurement_temperature 200
_cell_measurement_theta_max 30.3890
_cell_measurement_theta_min 2.2710
_cell_volume 3761.14(17)
_computing_cell_refinement 'CrysAlisPro 1.171.39.46e (Rigaku OD, 2018)'
_computing_data_collection 'CrysAlisPro 1.171.39.46e (Rigaku OD, 2018)'
_computing_data_reduction 'CrysAlisPro 1.171.39.46e (Rigaku OD, 2018)'
_computing_molecular_graphics 'Olex2 1.5 (Dolomanov et al., 2009)'
_computing_publication_material 'Olex2 1.5 (Dolomanov et al., 2009)'
_computing_structure_refinement 'SHELXL 2018/3 (Sheldrick, 2015)'
_computing_structure_solution 'SHELXT 2018/2 (Sheldrick, 2018)'
_diffrn_ambient_temperature 200
_diffrn_measured_fraction_theta_full 0.999
_diffrn_measured_fraction_theta_max 0.853
_diffrn_measurement_details
;
List of Runs (angles in degrees, time in seconds):

  # Type    Start    End  Width  t~exp~   \w     \q     \k     \f   Frames
#--------------------------------------------------------------------------
  1  \w     38.00  64.00   0.50    2.00    --    5.00  45.00  90.00   52
  2  \w    -87.00  63.00   0.50    2.00    --  -10.20  45.00  30.00  300
;
_diffrn_measurement_device 'four-circle diffractometer'
_diffrn_measurement_device_type 'XtaLAB AFC10 (RCD3): fixed-chi single'
_diffrn_measurement_method '\w scans'
_diffrn_radiation_type MoK\a
_diffrn_radiation_wavelength 0.71073
_diffrn_reflns_av_R_equivalents 0.0236
_diffrn_reflns_av_unetI/netI 0.0259
_diffrn_reflns_Laue_measured_fraction_full 0.999
_diffrn_reflns_Laue_measured_fraction_max 0.853
_diffrn_reflns_limit_h_max 18
_diffrn_reflns_limit_h_min -20
_diffrn_reflns_limit_k_max 18
_diffrn_reflns_limit_k_min -19
_diffrn_reflns_limit_l_max 26
_diffrn_reflns_limit_l_min -21
_diffrn_reflns_number 21191
_diffrn_reflns_point_group_measured_fraction_full 0.999
_diffrn_reflns_point_group_measured_fraction_max 0.853
_diffrn_reflns_theta_full 25.242
_diffrn_reflns_theta_max 31.107
_diffrn_reflns_theta_min 2.294
_exptl_absorpt_coefficient_mu 3.927
_exptl_absorpt_correction_T_max 1.00000
_exptl_absorpt_correction_T_min 0.62799
_exptl_absorpt_correction_type multi-scan
_exptl_absorpt_process_details
;
CrysAlisPro 1.171.39.46e (Rigaku Oxford Diffraction, 2018)
Empirical absorption correction using spherical harmonics,
 implemented in SCALE3 ABSPACK scaling algorithm.
;
_exptl_crystal_colour brown
_exptl_crystal_density_diffrn 1.739
_exptl_crystal_description block
_exptl_crystal_F_000 1932
_exptl_crystal_size_max 0.3
_exptl_crystal_size_mid 0.3
_exptl_crystal_size_min 0.2
_refine_diff_density_max 3.643
_refine_diff_density_min -2.901
_refine_diff_density_rms 0.188
_refine_ls_extinction_coef 0.0033(3)
_refine_ls_extinction_expression Fc^*^=kFc[1+0.001xFc^2^\l^3^/sin(2\q)]^-1/4^
_refine_ls_extinction_method 'SHELXL-2018/3 (Sheldrick 2018)'
_refine_ls_goodness_of_fit_ref 1.124
_refine_ls_hydrogen_treatment constr
_refine_ls_matrix_type full
_refine_ls_number_parameters 349
_refine_ls_number_reflns 5180
_refine_ls_number_restraints 290
_refine_ls_restrained_S_all 1.137
_refine_ls_R_factor_all 0.0606
_refine_ls_R_factor_gt 0.0540
_refine_ls_shift/su_max 0.001
_refine_ls_shift/su_mean 0.000
_refine_ls_structure_factor_coef Fsqd
_refine_ls_weighting_details 'w=1/[\s^2^(Fo^2^)+(0.0571P)^2^+25.7165P] where P=(Fo^2^+2Fc^2^)/3'
_refine_ls_weighting_scheme calc
_refine_ls_wR_factor_gt 0.1406
_refine_ls_wR_factor_ref 0.1439
_reflns_Friedel_coverage 0.000
_reflns_number_gt 4613
_reflns_number_total 5180
_reflns_threshold_expression 'I > 2\s(I)'
_cod_data_source_file d4sc08700c2.cif
_cod_data_source_block mnremecn_200_c_2
_cod_depositor_comments 'Adding full bibliography for 1574937--1574947.cif.'
_cod_original_cell_volume 3761.1(2)
_cod_original_sg_symbol_H-M 'P 4/n'
_cod_database_code 1574947
_shelx_shelxl_version_number 2018/3
_shelx_space_group_comment
;
The symmetry employed for this shelxl refinement is uniquely defined
by the following loop, which should always be used as a source of
symmetry information in preference to the above space-group names.
They are only intended as comments.
;
_olex2_refinement_description
;
1. Twinned data refinement
 Scales: 0.500(3)
 0.500(3)
2. Fixed Uiso
 At 1.2 times of:
  All C(H) groups, All C(H,H) groups, All C(H,H,H,H) groups
3. Restrained distances
 N8-C21
 1.14 with sigma of 0.02
 N7-C19
 1.14 with sigma of 0.02
 C21-N8
 1.137 with sigma of 0.01
 C19-N7
 1.137 with sigma of 0.01
 C21-C22
 1.456 with sigma of 0.01
 C19-C20
 1.456 with sigma of 0.01
 C20-N7
 2.593 with sigma of 0.02
 C22-N8
 2.593 with sigma of 0.02
 N7-C20
 2.59 with sigma of 0.04
 N8-C22
 2.59 with sigma of 0.04
 Re2-C18 \\sim Re2-C18A
 with sigma of 0.02
 N4-C18 \\sim N4A-C18A
 with sigma of 0.02
 Mn1-C18 \\sim Mn1-C18A
 with sigma of 0.04
 Mn1-N4 \\sim Mn1-N4A
 with sigma of 0.02
 Re2-N4 \\sim Re2-N4A
 with sigma of 0.04
 Re1-N7 \\sim Re2-N8
 with sigma of 0.02
 Re2-N6 \\sim Re1-N5
 with sigma of 0.02
 Mn1-N2 \\sim Mn1-N2A
 with sigma of 0.02
 C16-C11 \\sim C16-C11A
 with sigma of 0.02
 N2-C9 \\sim N2A-C9A
 with sigma of 0.02
 N2-C10 \\sim N2A-C10A
 with sigma of 0.02
 Mn1-N3 \\sim Mn1-N3A
 with sigma of 0.02
 C14-C13 \\sim C14-C13A
 with sigma of 0.02
 N3-C17 \\sim N3A-C17A
 with sigma of 0.02
 C11-C12 \\sim C11A-C12A
 with sigma of 0.02
 C11-C10 \\sim C11A-C10A
 with sigma of 0.02
 C13-C12 \\sim C13A-C12A
 with sigma of 0.02
 C8-C9 \\sim C8-C9A
 with sigma of 0.02
 Re1-C17 \\sim Re1-C17A
 with sigma of 0.02
 Mn1-C9 \\sim Mn1-C9A
 with sigma of 0.04
 Mn1-C10 \\sim Mn1-C10A
 with sigma of 0.04
 C16-C12 \\sim C16-C12A
 with sigma of 0.04
 C16-C10 \\sim C16-C10A
 with sigma of 0.04
 N2-C11 \\sim N2A-C11A
 with sigma of 0.04
 Mn1-C17 \\sim Mn1-C17A
 with sigma of 0.04
 N2-C8 \\sim N2A-C8
 with sigma of 0.04
 N3-Re1 \\sim N3A-Re1
 with sigma of 0.04
 C14-C12 \\sim C14-C12A
 with sigma of 0.04
 C11-C13 \\sim C11A-C13A
 with sigma of 0.04
 C9-C10 \\sim C9A-C10A
 with sigma of 0.04
 C12-C10 \\sim C12A-C10A
 with sigma of 0.04
4. Uiso/Uaniso restraints and constraints
Re2 \\sim C18A \\sim N4A \\sim Mn1: within 2.5A with sigma of 0.01 and sigma
for terminal atoms of 0.02 within 2.5A
N7 \\sim C19 \\sim C20: within 2A with sigma of 0.04 and sigma for terminal
atoms of 0.08 within 2A
N8 \\sim C21 \\sim C22: within 2A with sigma of 0.04 and sigma for terminal
atoms of 0.08 within 2A
Re2 \\sim N8 \\sim C21 \\sim C22: within 2.5A with sigma of 0.01 and sigma for
terminal atoms of 0.02 within 2.5A
Re1 \\sim N7 \\sim C19 \\sim C20: within 2.5A with sigma of 0.01 and sigma for
terminal atoms of 0.02 within 2.5A
Re2 \\sim N6: within 2.5A with sigma of 0.01 and sigma for terminal atoms of
0.02 within 2.5A
N2 \\sim C10 \\sim C11 \\sim C12 \\sim C9 \\sim C13 \\sim C8 \\sim C14: within
2A with sigma of 0.04 and sigma for terminal atoms of 0.08 within 2A
C13A \\sim C9A \\sim C12A \\sim N2A \\sim C10A \\sim C11A \\sim C8 \\sim C14:
within 2A with sigma of 0.04 and sigma for terminal atoms of 0.08 within 2A
Re2 \\sim C18 \\sim N4 \\sim Mn1: within 2.5A with sigma of 0.01 and sigma for
terminal atoms of 0.02 within 2.5A
Re1 \\sim C17A \\sim N3A \\sim Mn1: within 2.5A with sigma of 0.01 and sigma
for terminal atoms of 0.02 within 2.5A
Re1 \\sim C17 \\sim N3 \\sim Mn1: within 2.5A with sigma of 0.01 and sigma for
terminal atoms of 0.02 within 2.5A
Uanis(C18A) \\sim Ueq, Uanis(N4A) \\sim Ueq, Uanis(N4) \\sim Ueq, Uanis(C18)
\\sim Ueq: with sigma of 0.005 and sigma for terminal atoms of 0.01
5. Rigid body (RIGU) restrains
 N7, C19, C20
 with sigma for 1-2 distances of 0.004 and sigma for 1-3 distances of 0.004
 N8, C21, C22
 with sigma for 1-2 distances of 0.004 and sigma for 1-3 distances of 0.004
 N2A, C9A, C8
 with sigma for 1-2 distances of 0.004 and sigma for 1-3 distances of 0.004
6. Others
 Sof(H14A)=Sof(H8BC)=Sof(H8BD)=Sof(C13A)=Sof(H13A)=Sof(C12A)=Sof(H12A)=
 Sof(C11A)=Sof(C10A)=Sof(H10A)=Sof(N2A)=Sof(C9A)=Sof(H9AA)=Sof(H9AB)=Sof(C18A)=
 Sof(N4A)=Sof(N3A)=Sof(C17A)=1-FVAR(1)
 Sof(N2)=Sof(H14)=Sof(N4)=Sof(C11)=Sof(C13)=Sof(H13)=Sof(C18)=Sof(N3)=Sof(C17)=
 Sof(H8AA)=Sof(H8AB)=Sof(C9)=Sof(H9A)=Sof(H9B)=Sof(C12)=Sof(H12)=Sof(C10)=
 Sof(H10)=FVAR(1)
7.a Secondary CH2 refined with riding coordinates:
 C8(H8AA,H8AB), C8(H8BC,H8BD), C9(H9A,H9B), C9A(H9AA,H9AB)
7.b Aromatic/amide H refined with riding coordinates:
 C15(H15), C3(H3), C14(H14), C14(H14A), C2(H2), C13(H13), C4(H4), C7(H7),
 C5(H5), C12(H12), C10(H10), C13A(H13A), C12A(H12A), C10A(H10A)
;
_olex2_submission_special_instructions 'No special instructions were received'
_oxdiff_exptl_absorpt_empirical_details
;
Empirical correction (ABSPACK) includes:
- Absorption correction using spherical harmonics
- Frame scaling
;

loop_
_space_group_symop_operation_xyz
'x, y, z'
'-x+1/2, -y+1/2, z'
'-y+1/2, x, z'
'y, -x+1/2, z'
'-x, -y, -z'
'x-1/2, y-1/2, -z'
'y-1/2, -x, -z'
'-y, x-1/2, -z'

loop_
_atom_site_label
_atom_site_type_symbol
_atom_site_fract_x
_atom_site_fract_y
_atom_site_fract_z
_atom_site_U_iso_or_equiv
_atom_site_adp_type
_atom_site_occupancy
_atom_site_site_symmetry_order
_atom_site_calc_flag
_atom_site_refinement_flags_posn
_atom_site_refinement_flags_adp
_atom_site_refinement_flags_occupancy
_atom_site_disorder_assembly
_atom_site_disorder_group
Re2 Re 0.250000 0.250000 0.83177(3) 0.02014(14) Uani 1 4 d DS TU P . .
Mn1 Mn 0.55173(9) 0.05171(9) 0.75032(7) 0.0270(2) Uani 1 1 d D U . . .
C16 C 0.5528(9) 0.1582(9) 0.6128(6) 0.067(4) Uani 1 1 d D . . . .
O2 O 0.5832(6) 0.1443(7) 0.6803(4) 0.077(3) Uani 1 1 d . . . . .
N2 N 0.4357(8) 0.0196(8) 0.6915(6) 0.028(2) Uani 0.588(12) 1 d D U P A 1
C15 C 0.5943(7) 0.2192(7) 0.5695(5) 0.043(2) Uani 1 1 d . . . . .
H15 H 0.646114 0.252995 0.587815 0.052 Uiso 1 1 calc R U . . .
N1 N 0.5043(6) -0.0490(5) 0.8115(5) 0.0415(18) Uani 1 1 d . . . . .
C3 C 0.7352(7) 0.0646(6) 1.0007(5) 0.040(3) Uani 1 1 d . . . . .
H3 H 0.783678 0.092512 1.028564 0.048 Uiso 1 1 calc R U . . .
C14 C 0.5633(8) 0.2358(9) 0.4960(6) 0.053(3) Uani 1 1 d D U . . .
H14 H 0.602171 0.267111 0.461710 0.064 Uiso 0.588(12) 1 calc R U P A 1
H14A H 0.584771 0.289039 0.470100 0.064 Uiso 0.412(12) 1 calc R U P A 2
N4 N 0.4475(7) 0.1440(8) 0.8144(7) 0.023(2) Uani 0.588(12) 1 d D U P A 1
C2 C 0.7220(5) 0.0955(6) 0.9336(5) 0.0347(18) Uani 1 1 d . . . . .
H2 H 0.758644 0.145662 0.915791 0.042 Uiso 1 1 calc R U . . .
C11 C 0.4640(11) 0.1198(12) 0.5861(8) 0.040(4) Uani 0.588(12) 1 d D U P A 1
C6 C 0.6016(7) -0.0207(7) 0.9169(5) 0.042(2) Uani 1 1 d . . . . .
C13 C 0.4766(13) 0.2058(16) 0.4758(10) 0.058(6) Uani 0.588(12) 1 d D U P A 1
H13 H 0.447525 0.229784 0.432833 0.070 Uiso 0.588(12) 1 calc R U P A 1
C4 C 0.6844(8) -0.0053(8) 1.0345(6) 0.054(3) Uani 1 1 d . . . . .
H4 H 0.693757 -0.021495 1.084630 0.064 Uiso 1 1 calc R U . . .
C1 C 0.6530(5) 0.0546(5) 0.8868(4) 0.0252(14) Uani 1 1 d . . . . .
C18 C 0.3766(7) 0.1806(9) 0.8264(8) 0.018(2) Uani 0.588(12) 1 d D U P A 1
O1 O 0.6416(4) 0.0868(4) 0.8191(3) 0.0301(12) Uani 1 1 d . . . . .
N6 N 0.250000 0.250000 0.9228(6) 0.060(4) Uani 1 4 d DS TU P A .
N3 N 0.6401(11) -0.0502(10) 0.6852(8) 0.047(3) Uani 0.588(12) 1 d D U P A 1
Re1 Re 0.750000 -0.250000 0.66773(5) 0.0561(2) Uani 1 4 d DS TU P . .
N5 N 0.750000 -0.250000 0.5792(6) 0.038(3) Uani 1 4 d DS T P A .
C7 C 0.5333(8) -0.0697(6) 0.8782(5) 0.051(3) Uani 1 1 d . . . . .
H7 H 0.505847 -0.121858 0.901843 0.061 Uiso 1 1 calc R U . . .
C17 C 0.6807(13) -0.1207(11) 0.6787(10) 0.047(3) Uani 0.588(12) 1 d D U P A 1
C8 C 0.4334(9) -0.1077(7) 0.7775(6) 0.067(4) Uani 1 1 d D U . . .
H8AA H 0.463068 -0.157843 0.748521 0.081 Uiso 0.588(12) 1 calc R U P A 1
H8AB H 0.393904 -0.136444 0.815834 0.081 Uiso 0.588(12) 1 calc R U P A 1
H8BC H 0.436396 -0.170833 0.798942 0.081 Uiso 0.412(12) 1 calc R U P A 2
H8BD H 0.371064 -0.081713 0.788004 0.081 Uiso 0.412(12) 1 calc R U P A 2
C9 C 0.3773(10) -0.0492(10) 0.7297(8) 0.034(3) Uani 0.588(12) 1 d D U P A 1
H9A H 0.329671 -0.016600 0.759336 0.041 Uiso 0.588(12) 1 calc R U P A 1
H9B H 0.344956 -0.088366 0.692981 0.041 Uiso 0.588(12) 1 calc R U P A 1
C5 C 0.6193(9) -0.0504(8) 0.9911(6) 0.061(3) Uani 1 1 d . . . . .
H5 H 0.585860 -0.101705 1.010674 0.073 Uiso 1 1 calc R U . . .
C12 C 0.4317(15) 0.1399(16) 0.5187(10) 0.066(6) Uani 0.588(12) 1 d D U P A 1
H12 H 0.378171 0.108992 0.500353 0.079 Uiso 0.588(12) 1 calc R U P A 1
C10 C 0.4094(12) 0.0484(13) 0.6321(9) 0.053(4) Uani 0.588(12) 1 d D U P A 1
H10 H 0.352176 0.025697 0.613122 0.063 Uiso 0.588(12) 1 calc R U P A 1
N8 N 0.250000 0.250000 0.7052(8) 0.073(4) Uani 1 4 d DS TU P A .
C21 C 0.250000 0.250000 0.6426(9) 0.092(5) Uani 1 4 d DS TU P . .
C22 C 0.250000 0.250000 0.5628(9) 0.149(10) Uani 1 4 d DS TU P A .
N7 N 0.750000 -0.250000 0.7935(8) 0.088(4) Uani 1 4 d DS TU P A .
C19 C 0.750000 -0.250000 0.8554(8) 0.069(4) Uani 1 4 d DS TU P . .
C20 C 0.750000 -0.250000 0.9357(9) 0.119(8) Uani 1 4 d DS TU P A .
C13A C 0.503(2) 0.1760(15) 0.4628(11) 0.047(7) Uani 0.412(12) 1 d D U P A 2
H13A H 0.479659 0.187634 0.414927 0.057 Uiso 0.412(12) 1 calc R U P A 2
C12A C 0.479(2) 0.0972(16) 0.5021(10) 0.053(6) Uani 0.412(12) 1 d D U P A 2
H12A H 0.441393 0.051346 0.478930 0.064 Uiso 0.412(12) 1 calc R U P A 2
C11A C 0.5062(17) 0.0837(14) 0.5722(9) 0.039(5) Uani 0.412(12) 1 d D U P A 2
C10A C 0.4635(15) 0.0002(12) 0.6115(10) 0.039(5) Uani 0.412(12) 1 d D U P A 2
H10A H 0.425638 -0.040351 0.583115 0.047 Uiso 0.412(12) 1 calc R U P A 2
N2A N 0.4740(16) -0.0185(13) 0.6759(8) 0.039(4) Uani 0.412(12) 1 d D U P A 2
C9A C 0.447(2) -0.1133(16) 0.6991(11) 0.082(7) Uani 0.412(12) 1 d D U P A 2
H9AA H 0.388477 -0.132483 0.674310 0.098 Uiso 0.412(12) 1 calc R U P A 2
H9AB H 0.496092 -0.158623 0.686924 0.098 Uiso 0.412(12) 1 calc R U P A 2
C18A C 0.3716(11) 0.1818(13) 0.8031(11) 0.019(3) Uani 0.412(12) 1 d D U P A 2
N4A N 0.4398(10) 0.1490(12) 0.7849(11) 0.029(3) Uani 0.412(12) 1 d D U P A 2
N3A N 0.6597(13) -0.0638(13) 0.7290(12) 0.045(3) Uani 0.412(12) 1 d D U P A 2
C17A C 0.6971(19) -0.1315(15) 0.7134(14) 0.050(4) Uani 0.412(12) 1 d D U P A 2

loop_
_atom_site_aniso_label
_atom_site_aniso_U_11
_atom_site_aniso_U_22
_atom_site_aniso_U_33
_atom_site_aniso_U_23
_atom_site_aniso_U_13
_atom_site_aniso_U_12
Re2 0.01204(14) 0.01204(14) 0.0363(3) 0.000 0.000 0.000
Mn1 0.0202(5) 0.0247(6) 0.0362(5) -0.0016(5) -0.0019(4) -0.0008(3)
C16 0.074(8) 0.069(8) 0.058(6) 0.019(6) -0.026(6) -0.041(7)
O2 0.078(6) 0.113(7) 0.041(4) 0.022(4) -0.019(4) -0.075(6)
N2 0.030(5) 0.026(5) 0.028(5) 0.001(4) -0.005(4) -0.012(4)
C15 0.042(5) 0.040(4) 0.048(5) -0.003(4) 0.006(4) -0.006(4)
N1 0.043(4) 0.023(3) 0.059(5) 0.002(3) -0.018(3) -0.008(3)
C3 0.031(8) 0.042(4) 0.048(4) -0.020(4) -0.008(4) 0.005(3)
C14 0.067(6) 0.036(9) 0.056(5) 0.018(5) -0.001(5) 0.000(4)
N4 0.019(3) 0.023(3) 0.028(4) 0.003(3) -0.005(3) 0.004(3)
C2 0.018(3) 0.034(4) 0.052(5) -0.016(4) -0.010(3) 0.003(3)
C11 0.036(8) 0.046(9) 0.036(8) 0.004(7) -0.005(6) -0.007(7)
C6 0.049(5) 0.032(4) 0.047(5) 0.014(4) -0.027(4) -0.005(4)
C13 0.075(13) 0.059(13) 0.041(10) 0.005(9) -0.014(9) -0.005(11)
C4 0.065(7) 0.050(6) 0.046(5) 0.000(5) -0.025(5) 0.009(5)
C1 0.016(3) 0.024(3) 0.035(4) -0.011(3) -0.005(3) 0.007(2)
C18 0.017(4) 0.016(3) 0.021(4) 0.002(3) -0.009(3) 0.003(3)
O1 0.016(2) 0.030(3) 0.044(3) -0.004(2) -0.005(2) 0.0000(19)
N6 0.077(7) 0.077(7) 0.027(6) 0.000 0.000 0.000
N3 0.048(6) 0.051(6) 0.042(5) -0.022(5) 0.015(5) 0.004(5)
Re1 0.0573(3) 0.0573(3) 0.0537(4) 0.000 0.000 0.000
N5 0.030(3) 0.030(3) 0.053(8) 0.000 0.000 0.000
C7 0.072(7) 0.032(4) 0.049(5) 0.019(4) -0.034(5) -0.025(4)
C17 0.049(6) 0.056(6) 0.038(6) -0.027(5) 0.019(5) -0.006(5)
C8 0.085(8) 0.042(5) 0.075(6) 0.032(5) -0.045(6) -0.043(6)
C9 0.037(7) 0.029(6) 0.037(7) -0.001(6) -0.004(6) -0.020(5)
C5 0.079(8) 0.047(6) 0.056(6) 0.021(5) -0.041(6) -0.017(5)
C12 0.066(12) 0.070(13) 0.060(11) -0.003(10) -0.013(10) -0.018(11)
C10 0.042(8) 0.052(9) 0.064(10) -0.015(9) -0.006(8) -0.017(7)
N8 0.078(5) 0.078(5) 0.063(6) 0.000 0.000 0.000
C21 0.101(7) 0.101(7) 0.073(7) 0.000 0.000 0.000
C22 0.176(14) 0.176(14) 0.095(9) 0.000 0.000 0.000
N7 0.094(5) 0.094(5) 0.077(6) 0.000 0.000 0.000
C19 0.071(6) 0.071(6) 0.064(7) 0.000 0.000 0.000
C20 0.141(12) 0.141(12) 0.075(9) 0.000 0.000 0.000
C13A 0.096(19) 0.018(10) 0.028(10) 0.003(8) -0.019(12) -0.022(11)
C12A 0.090(18) 0.045(12) 0.025(9) -0.007(9) 0.004(11) -0.030(12)
C11A 0.044(12) 0.039(11) 0.034(10) -0.008(9) 0.022(9) -0.018(9)
C10A 0.045(11) 0.025(8) 0.047(10) -0.005(8) -0.006(9) -0.017(8)
N2A 0.048(10) 0.034(8) 0.034(8) 0.005(7) -0.010(8) -0.008(7)
C9A 0.110(18) 0.057(11) 0.078(9) 0.022(10) -0.049(12) -0.052(12)
C18A 0.017(4) 0.014(4) 0.025(5) 0.005(4) -0.004(4) 0.005(3)
N4A 0.028(4) 0.026(4) 0.033(4) 0.006(4) -0.005(4) 0.004(3)
N3A 0.042(6) 0.047(7) 0.046(7) 0.004(6) -0.005(6) 0.011(6)
C17A 0.050(7) 0.058(7) 0.041(7) 0.005(7) -0.004(7) 0.004(6)

loop_
_atom_type_symbol
_atom_type_description
_atom_type_scat_dispersion_real
_atom_type_scat_dispersion_imag
_atom_type_scat_source
C C 0.0033 0.0016 'International Tables Vol C Tables 4.2.6.8 and 6.1.1.4'
H H 0.0000 0.0000 'International Tables Vol C Tables 4.2.6.8 and 6.1.1.4'
Mn Mn 0.3368 0.7283 'International Tables Vol C Tables 4.2.6.8 and 6.1.1.4'
N N 0.0061 0.0033 'International Tables Vol C Tables 4.2.6.8 and 6.1.1.4'
O O 0.0106 0.0060 'International Tables Vol C Tables 4.2.6.8 and 6.1.1.4'
Re Re -1.0185 7.2310 'International Tables Vol C Tables 4.2.6.8 and 6.1.1.4'

loop_
_geom_angle_atom_site_label_1
_geom_angle_atom_site_label_2
_geom_angle_atom_site_label_3
_geom_angle
_geom_angle_site_symmetry_1
_geom_angle_site_symmetry_3
_geom_angle_publ_flag
C18 Re2 C18 174.6(8) 4 3 ?
C18 Re2 C18 174.6(8) 2 . ?
C18 Re2 C18 89.87(4) 3 . ?
C18 Re2 C18 89.87(4) 4 2 ?
C18 Re2 C18 89.87(4) 3 2 ?
C18 Re2 C18 89.87(4) 4 . ?
C18 Re2 N8 87.3(4) 3 . ?
C18 Re2 N8 87.3(4) 2 . ?
C18 Re2 N8 87.3(4) 4 . ?
C18 Re2 N8 87.3(4) . . ?
N6 Re2 C18 92.7(4) . 2 ?
N6 Re2 C18 92.7(4) . 3 ?
N6 Re2 C18 92.7(4) . 4 ?
N6 Re2 C18 92.7(4) . . ?
N6 Re2 N8 180.0 . . ?
N6 Re2 C18A 104.6(6) . 4 ?
N6 Re2 C18A 104.6(6) . 2 ?
N6 Re2 C18A 104.6(6) . . ?
N6 Re2 C18A 104.6(6) . 3 ?
C18A Re2 C18 11.9(6) 2 2 ?
C18A Re2 C18 88.8(9) 2 3 ?
C18A Re2 C18 11.9(6) 3 3 ?
C18A Re2 C18 162.7(8) 4 3 ?
C18A Re2 C18 162.7(8) . 2 ?
C18A Re2 C18 89.9(9) . 3 ?
C18A Re2 C18 88.8(9) 4 2 ?
C18A Re2 C18 89.9(9) 3 2 ?
C18A Re2 N8 75.4(6) 4 . ?
C18A Re2 N8 75.4(6) . . ?
C18A Re2 N8 75.4(6) 3 . ?
C18A Re2 N8 75.4(6) 2 . ?
C18A Re2 C18A 150.9(12) 4 3 ?
C18A Re2 C18A 86.4(3) 3 . ?
C18A Re2 C18A 86.4(3) 3 2 ?
C18A Re2 C18A 86.4(3) 4 . ?
C18A Re2 C18A 86.4(3) 4 2 ?
C18A Re2 C18A 150.9(12) 2 . ?
O2 Mn1 N2 90.2(4) . . ?
O2 Mn1 N1 171.1(3) . . ?
O2 Mn1 N4 95.1(5) . . ?
O2 Mn1 N3 88.3(5) . . ?
O2 Mn1 N2A 92.0(4) . . ?
O2 Mn1 N4A 85.4(6) . . ?
O2 Mn1 N3A 103.4(7) . . ?
N2 Mn1 N4 82.1(5) . . ?
N2 Mn1 N3 92.2(6) . . ?
N1 Mn1 N2 81.0(3) . . ?
N1 Mn1 N4 85.0(4) . . ?
N1 Mn1 N3 90.7(5) . . ?
N1 Mn1 N2A 79.4(4) . . ?
N1 Mn1 N4A 93.1(5) . . ?
N1 Mn1 N3A 78.2(6) . . ?
O1 Mn1 O2 95.4(2) . . ?
O1 Mn1 N2 168.7(4) . . ?
O1 Mn1 N1 93.6(3) . . ?
O1 Mn1 N4 87.5(3) . . ?
O1 Mn1 N3 97.8(5) . . ?
O1 Mn1 N2A 164.6(7) . . ?
O1 Mn1 N4A 98.1(6) . . ?
O1 Mn1 N3A 80.9(5) . . ?
N3 Mn1 N4 173.4(5) . . ?
N2A Mn1 N4A 95.9(9) . . ?
N2A Mn1 N3A 84.3(9) . . ?
N4A Mn1 N3A 171.1(7) . . ?
O2 C16 C15 120.3(10) . . ?
O2 C16 C11 122.5(10) . . ?
O2 C16 C11A 120.7(11) . . ?
C15 C16 C11 116.5(10) . . ?
C15 C16 C11A 113.2(11) . . ?
C16 O2 Mn1 130.7(7) . . ?
C9 N2 Mn1 111.9(8) . . ?
C10 N2 Mn1 130.1(10) . . ?
C10 N2 C9 118.0(11) . . ?
C16 C15 H15 119.1 . . ?
C16 C15 C14 121.8(10) . . ?
C14 C15 H15 119.1 . . ?
C7 N1 Mn1 125.6(6) . . ?
C7 N1 C8 118.7(8) . . ?
C8 N1 Mn1 115.7(6) . . ?
C2 C3 H3 117.3 . . ?
C2 C3 C4 125.5(9) . . ?
C4 C3 H3 117.3 . . ?
C15 C14 H14 120.6 . . ?
C15 C14 H14A 119.8 . . ?
C13 C14 C15 118.8(12) . . ?
C13 C14 H14 120.6 . . ?
C13A C14 C15 120.4(12) . . ?
C13A C14 H14A 119.8 . . ?
C18 N4 Mn1 156.5(11) . . ?
C3 C2 H2 119.6 . . ?
C3 C2 C1 120.8(9) . . ?
C1 C2 H2 119.6 . . ?
C16 C11 C10 121.0(11) . . ?
C12 C11 C16 121.3(13) . . ?
C12 C11 C10 117.5(13) . . ?
C1 C6 C5 119.7(8) . . ?
C7 C6 C1 123.8(7) . . ?
C7 C6 C5 116.5(9) . . ?
C14 C13 H13 120.4 . . ?
C14 C13 C12 119.2(16) . . ?
C12 C13 H13 120.4 . . ?
C3 C4 H4 121.8 . . ?
C3 C4 C5 116.4(9) . . ?
C5 C4 H4 121.8 . . ?
C6 C1 C2 116.4(7) . . ?
O1 C1 C2 119.5(7) . . ?
O1 C1 C6 124.1(7) . . ?
N4 C18 Re2 171.9(12) . . ?
C1 O1 Mn1 127.7(5) . . ?
C17 N3 Mn1 152.4(15) . . ?
N5 Re1 C17 95.4(5) . 3_545 ?
N5 Re1 C17 95.4(5) . 4_655 ?
N5 Re1 C17 95.4(5) . 2_645 ?
N5 Re1 C17 95.4(5) . . ?
N5 Re1 N7 180.0 . . ?
N5 Re1 C17A 114.0(8) . 3_545 ?
N5 Re1 C17A 114.0(8) . . ?
N5 Re1 C17A 114.0(8) . 4_655 ?
N5 Re1 C17A 114.0(8) . 2_645 ?
C17 Re1 C17 169.2(10) 4_655 3_545 ?
C17 Re1 C17 169.2(10) 2_645 . ?
C17 Re1 C17 89.49(10) 3_545 . ?
C17 Re1 C17 89.49(10) 4_655 2_645 ?
C17 Re1 C17 89.49(10) 4_655 . ?
C17 Re1 C17 89.49(10) 3_545 2_645 ?
C17 Re1 N7 84.6(5) . . ?
C17 Re1 N7 84.6(5) 3_545 . ?
C17 Re1 N7 84.6(5) 4_655 . ?
C17 Re1 N7 84.6(5) 2_645 . ?
C17A Re1 C17 150.4(11) 4_655 3_545 ?
C17A Re1 C17 19.0(7) 3_545 3_545 ?
C17A Re1 C17 84.1(10) 2_645 3_545 ?
C17A Re1 C17 91.5(11) 3_545 2_645 ?
C17A Re1 C17 19.0(7) 2_645 2_645 ?
C17A Re1 C17 84.1(10) 4_655 2_645 ?
C17A Re1 C17 91.5(11) . 3_545 ?
C17A Re1 C17 150.4(11) . 2_645 ?
C17A Re1 N7 66.0(8) 4_655 . ?
C17A Re1 N7 66.0(8) 2_645 . ?
C17A Re1 N7 66.0(8) 3_545 . ?
C17A Re1 N7 66.0(8) . . ?
C17A Re1 C17A 80.5(6) 4_655 . ?
C17A Re1 C17A 132.1(15) 4_655 3_545 ?
C17A Re1 C17A 80.5(6) 3_545 2_645 ?
C17A Re1 C17A 132.1(15) 2_645 . ?
C17A Re1 C17A 80.5(6) 3_545 . ?
C17A Re1 C17A 80.5(6) 4_655 2_645 ?
N1 C7 C6 124.8(8) . . ?
N1 C7 H7 117.6 . . ?
C6 C7 H7 117.6 . . ?
N3 C17 Re1 178.2(16) . . ?
N1 C8 H8AA 110.1 . . ?
N1 C8 H8AB 110.1 . . ?
N1 C8 H8BC 109.4 . . ?
N1 C8 H8BD 109.4 . . ?
H8AA C8 H8AB 108.5 . . ?
H8BC C8 H8BD 108.0 . . ?
C9 C8 N1 107.8(9) . . ?
C9 C8 H8AA 110.1 . . ?
C9 C8 H8AB 110.1 . . ?
C9A C8 N1 111.0(13) . . ?
C9A C8 H8BC 109.4 . . ?
C9A C8 H8BD 109.4 . . ?
N2 C9 H9A 109.5 . . ?
N2 C9 H9B 109.5 . . ?
C8 C9 N2 110.8(11) . . ?
C8 C9 H9A 109.5 . . ?
C8 C9 H9B 109.5 . . ?
H9A C9 H9B 108.1 . . ?
C6 C5 H5 119.5 . . ?
C4 C5 C6 120.9(10) . . ?
C4 C5 H5 119.5 . . ?
C11 C12 C13 120.0(15) . . ?
C11 C12 H12 120.0 . . ?
C13 C12 H12 120.0 . . ?
N2 C10 C11 123.3(13) . . ?
N2 C10 H10 118.3 . . ?
C11 C10 H10 118.3 . . ?
C21 N8 Re2 180.0 . . ?
N8 C21 C22 180.0 . . ?
C19 N7 Re1 180.0 . . ?
N7 C19 C20 180.0 . . ?
C14 C13A H13A 121.6 . . ?
C14 C13A C12A 116.9(17) . . ?
C12A C13A H13A 121.6 . . ?
C13A C12A H12A 119.0 . . ?
C11A C12A C13A 122.0(17) . . ?
C11A C12A H12A 119.0 . . ?
C16 C11A C10A 121.7(13) . . ?
C12A C11A C16 120.3(15) . . ?
C12A C11A C10A 116.0(15) . . ?
C11A C10A H10A 117.4 . . ?
N2A C10A C11A 125.2(15) . . ?
N2A C10A H10A 117.4 . . ?
C10A N2A Mn1 127.2(12) . . ?
C10A N2A C9A 116.5(15) . . ?
C9A N2A Mn1 114.6(12) . . ?
C8 C9A N2A 105.4(15) . . ?
C8 C9A H9AA 110.7 . . ?
C8 C9A H9AB 110.7 . . ?
N2A C9A H9AA 110.7 . . ?
N2A C9A H9AB 110.7 . . ?
H9AA C9A H9AB 108.8 . . ?
N4A C18A Re2 175.8(18) . . ?
C18A N4A Mn1 165.3(18) . . ?
C17A N3A Mn1 165(2) . . ?
N3A C17A Re1 169(2) . . ?

loop_
_geom_bond_atom_site_label_1
_geom_bond_atom_site_label_2
_geom_bond_distance
_geom_bond_site_symmetry_2
_geom_bond_publ_flag
Re2 C18 2.079(9) 4 ?
Re2 C18 2.079(9) . ?
Re2 C18 2.079(9) 2 ?
Re2 C18 2.079(9) 3 ?
Re2 N6 1.654(11) . ?
Re2 N8 2.299(14) . ?
Re2 C18A 2.073(11) . ?
Re2 C18A 2.073(11) 2 ?
Re2 C18A 2.073(11) 4 ?
Re2 C18A 2.073(11) 3 ?
Mn1 O2 1.897(8) . ?
Mn1 N2 2.036(10) . ?
Mn1 N1 1.950(8) . ?
Mn1 N4 2.317(9) . ?
Mn1 O1 1.868(5) . ?
Mn1 N3 2.273(11) . ?
Mn1 N2A 2.024(13) . ?
Mn1 N4A 2.225(12) . ?
Mn1 N3A 2.308(14) . ?
C16 O2 1.318(12) . ?
C16 C15 1.321(14) . ?
C16 C11 1.474(16) . ?
C16 C11A 1.464(18) . ?
N2 C9 1.472(15) . ?
N2 C10 1.216(17) . ?
C15 H15 0.9500 . ?
C15 C14 1.428(15) . ?
N1 C7 1.317(11) . ?
N1 C8 1.460(11) . ?
C3 H3 0.9500 . ?
C3 C2 1.312(14) . ?
C3 C4 1.387(16) . ?
C14 H14 0.9500 . ?
C14 H14A 0.9500 . ?
C14 C13 1.371(19) . ?
C14 C13A 1.36(2) . ?
N4 C18 1.169(12) . ?
C2 H2 0.9500 . ?
C2 C1 1.435(10) . ?
C11 C12 1.342(19) . ?
C11 C10 1.540(19) . ?
C6 C1 1.421(12) . ?
C6 C7 1.399(12) . ?
C6 C5 1.437(13) . ?
C13 H13 0.9500 . ?
C13 C12 1.39(2) . ?
C4 H4 0.9500 . ?
C4 C5 1.386(14) . ?
C1 O1 1.324(9) . ?
N3 C17 1.176(19) . ?
Re1 N5 1.609(11) . ?
Re1 C17 2.120(15) . ?
Re1 C17 2.120(15) 2_645 ?
Re1 C17 2.120(15) 3_545 ?
Re1 C17 2.120(15) 4_655 ?
Re1 N7 2.285(14) . ?
Re1 C17A 2.043(17) 3_545 ?
Re1 C17A 2.043(17) . ?
Re1 C17A 2.043(17) 4_655 ?
Re1 C17A 2.043(17) 2_645 ?
C7 H7 0.9500 . ?
C8 H8AA 0.9900 . ?
C8 H8AB 0.9900 . ?
C8 H8BC 0.9900 . ?
C8 H8BD 0.9900 . ?
C8 C9 1.453(14) . ?
C8 C9A 1.44(2) . ?
C9 H9A 0.9900 . ?
C9 H9B 0.9900 . ?
C5 H5 0.9500 . ?
C12 H12 0.9500 . ?
C10 H10 0.9500 . ?
N8 C21 1.137(8) . ?
C21 C22 1.450(9) . ?
N7 C19 1.125(8) . ?
C19 C20 1.459(9) . ?
C13A H13A 0.9500 . ?
C13A C12A 1.39(2) . ?
C12A H12A 0.9500 . ?
C12A C11A 1.35(2) . ?
C11A C10A 1.53(2) . ?
C10A H10A 0.9500 . ?
C10A N2A 1.211(19) . ?
N2A C9A 1.480(19) . ?
C9A H9AA 0.9900 . ?
C9A H9AB 0.9900 . ?
C18A N4A 1.137(15) . ?
N3A C17A 1.15(2) . ?

loop_
_geom_torsion_atom_site_label_1
_geom_torsion_atom_site_label_2
_geom_torsion_atom_site_label_3
_geom_torsion_atom_site_label_4
_geom_torsion
_geom_torsion_site_symmetry_1
_geom_torsion_site_symmetry_2
_geom_torsion_site_symmetry_3
_geom_torsion_site_symmetry_4
_geom_torsion_publ_flag
Mn1 N2 C9 C8 -27.5(14) . . . . ?
Mn1 N2 C10 C11 1(3) . . . . ?
Mn1 N1 C7 C6 1.9(17) . . . . ?
Mn1 N1 C8 C9 -34.3(12) . . . . ?
Mn1 N1 C8 C9A 30.7(18) . . . . ?
Mn1 N2A C9A C8 34(3) . . . . ?
Mn1 N3A C17A Re1 49(20) . . . . ?
C16 C15 C14 C13 16(2) . . . . ?
C16 C15 C14 C13A -14(3) . . . . ?
C16 C11 C12 C13 -7(4) . . . . ?
C16 C11 C10 N2 0(3) . . . . ?
C16 C11A C10A N2A -10(4) . . . . ?
O2 Mn1 O1 C1 173.3(6) . . . . ?
O2 C16 C15 C14 179.8(12) . . . . ?
O2 C16 C11 C12 175.7(19) . . . . ?
O2 C16 C11 C10 -10(3) . . . . ?
O2 C16 C11A C12A -177(2) . . . . ?
O2 C16 C11A C10A 20(3) . . . . ?
N2 Mn1 O2 C16 -16.1(13) . . . . ?
N2 Mn1 O1 C1 54(2) . . . . ?
C15 C16 O2 Mn1 -170.0(10) . . . . ?
C15 C16 C11 C12 6(3) . . . . ?
C15 C16 C11 C10 -179.8(15) . . . . ?
C15 C16 C11A C12A -24(3) . . . . ?
C15 C16 C11A C10A 173.0(19) . . . . ?
C15 C14 C13 C12 -17(3) . . . . ?
C15 C14 C13A C12A -3(4) . . . . ?
N1 Mn1 O1 C1 -6.4(6) . . . . ?
N1 C8 C9 N2 38.6(14) . . . . ?
N1 C8 C9A N2A -40(3) . . . . ?
C3 C2 C1 C6 -0.6(11) . . . . ?
C3 C2 C1 O1 -179.6(7) . . . . ?
C3 C4 C5 C6 -4.4(18) . . . . ?
C14 C13 C12 C11 13(4) . . . . ?
C14 C13A C12A C11A 5(5) . . . . ?
N4 Mn1 O2 C16 -98.2(13) . . . . ?
N4 Mn1 O1 C1 78.4(6) . . . . ?
C2 C3 C4 C5 5.2(16) . . . . ?
C2 C1 O1 Mn1 -175.2(5) . . . . ?
C11 C16 O2 Mn1 20(2) . . . . ?
C11 C16 C15 C14 -10(2) . . . . ?
C6 C1 O1 Mn1 5.8(11) . . . . ?
C4 C3 C2 C1 -2.7(14) . . . . ?
C1 C6 C7 N1 -4.4(19) . . . . ?
C1 C6 C5 C4 1.5(18) . . . . ?
O1 Mn1 O2 C16 173.8(13) . . . . ?
N3 Mn1 O2 C16 76.2(14) . . . . ?
N3 Mn1 O1 C1 -97.6(7) . . . . ?
C7 N1 C8 C9 148.3(11) . . . . ?
C7 N1 C8 C9A -146.7(17) . . . . ?
C7 C6 C1 C2 -178.5(10) . . . . ?
C7 C6 C1 O1 0.5(15) . . . . ?
C7 C6 C5 C4 -178.9(12) . . . . ?
C8 N1 C7 C6 179.0(12) . . . . ?
C9 N2 C10 C11 -179.6(16) . . . . ?
C5 C6 C1 C2 1.1(13) . . . . ?
C5 C6 C1 O1 -180.0(9) . . . . ?
C5 C6 C7 N1 176.0(12) . . . . ?
C12 C11 C10 N2 174(2) . . . . ?
C10 N2 C9 C8 152.7(16) . . . . ?
C10 C11 C12 C13 178(2) . . . . ?
C13A C12A C11A C16 8(5) . . . . ?
C13A C12A C11A C10A 172(3) . . . . ?
C12A C11A C10A N2A -174(3) . . . . ?
C11A C16 O2 Mn1 -19(2) . . . . ?
C11A C16 C15 C14 27(2) . . . . ?
C11A C10A N2A Mn1 -1(4) . . . . ?
C11A C10A N2A C9A -165(3) . . . . ?
C10A N2A C9A C8 -160(2) . . . . ?
N2A Mn1 O2 C16 7.4(15) . . . . ?
N2A Mn1 O1 C1 -69(2) . . . . ?
N4A Mn1 O2 C16 -88.4(14) . . . . ?
N4A Mn1 O1 C1 87.2(7) . . . . ?
N3A Mn1 O2 C16 92.0(14) . . . . ?
N3A Mn1 O1 C1 -83.9(8) . . . . ?

loop_
_twin_individual_id
_twin_individual_mass_fraction_refined
1 0.500(3)
2 0.500(3)
